data_7047866
loop_
_publ_author_name
'Abudurusuli, Ailijiang'
'Wu, Kui'
'Rouzhahong, Yilimiranmu'
'Yang, Zhihua'
'Pan, Shilie'

_publ_section_title
;
 NaBaM<sup>III</sup>Q<sub>3</sub> (M<sup>III</sup> = Al, Ga; Q = S, Se):
 first quaternary chalcogenides with isolated edge-sharing
 (MQ<sub>6</sub>)<sup>6-</sup> dimers.
;
_journal_issue 45
_journal_name_full 'Dalton transactions (Cambridge, England : 2003)'
_journal_page_first 16044
_journal_page_last 16047
_journal_paper_doi 10.1039/c8dt04048f
_journal_volume 47
_journal_year 2018
_chemical_formula_sum 'Ba2 Ga2 Na2 Se6'
_chemical_formula_weight 933.87
_space_group_IT_number 62
_space_group_name_Hall '-P 2ac 2n'
_space_group_name_H-M_alt 'P n m a'
_symmetry_cell_setting orthorhombic
_symmetry_space_group_name_Hall '-P 2ac 2n'
_symmetry_space_group_name_H-M 'P n m a'
_atom_sites_solution_primary direct
_atom_sites_solution_secondary difmap
_audit_creation_method SHELXL-97
_audit_update_record
;
2018-07-18 deposited with the CCDC.
2018-10-10 downloaded from the CCDC.
;
_cell_angle_alpha 90.00
_cell_angle_beta 90.00
_cell_angle_gamma 90.00
_cell_formula_units_Z 4
_cell_length_a 20.461(13)
_cell_length_b 9.177(6)
_cell_length_c 7.177(4)
_cell_measurement_reflns_used 1274
_cell_measurement_temperature 296(2)
_cell_measurement_theta_max 27.08
_cell_measurement_theta_min 2.98
_cell_volume 1347.6(14)
_computing_cell_refinement 'Bruker SMART'
_computing_data_collection 'Bruker SMART'
_computing_data_reduction 'Bruker SAINT'
_computing_molecular_graphics 'Bruker SHELXTL'
_computing_publication_material 'Bruker SHELXTL'
_computing_structure_refinement 'Bruker SHELXTL'
_computing_structure_solution 'Bruker SHELXTL'
_diffrn_ambient_temperature 296(2)
_diffrn_measured_fraction_theta_full 0.995
_diffrn_measured_fraction_theta_max 0.995
_diffrn_measurement_device_type 'CCD area detector'
_diffrn_measurement_method 'phi and omega scans'
_diffrn_radiation_monochromator graphite
_diffrn_radiation_source 'fine-focus sealed tube'
_diffrn_radiation_type MoK\a
_diffrn_radiation_wavelength 0.71073
_diffrn_reflns_av_R_equivalents 0.0542
_diffrn_reflns_av_sigmaI/netI 0.0436
_diffrn_reflns_limit_h_max 26
_diffrn_reflns_limit_h_min -21
_diffrn_reflns_limit_k_max 11
_diffrn_reflns_limit_k_min -11
_diffrn_reflns_limit_l_max 9
_diffrn_reflns_limit_l_min -5
_diffrn_reflns_number 7885
_diffrn_reflns_theta_full 27.56
_diffrn_reflns_theta_max 27.56
_diffrn_reflns_theta_min 2.98
_exptl_absorpt_coefficient_mu 25.939
_exptl_absorpt_correction_T_max 0.9342
_exptl_absorpt_correction_T_min 0.7234
_exptl_absorpt_correction_type multi-scan
_exptl_absorpt_process_details SADABS
_exptl_crystal_colour colorless
_exptl_crystal_density_diffrn 4.603
_exptl_crystal_description block
_exptl_crystal_F_000 1600
_exptl_crystal_size_max 0.187
_exptl_crystal_size_mid 0.122
_exptl_crystal_size_min 0.087
_refine_diff_density_max 1.174
_refine_diff_density_min -1.296
_refine_diff_density_rms 0.245
_refine_ls_extinction_coef 0.00047(3)
_refine_ls_extinction_expression Fc^*^=kFc[1+0.001xFc^2^\l^3^/sin(2\q)]^-1/4^
_refine_ls_extinction_method SHELXL
_refine_ls_goodness_of_fit_ref 1.026
_refine_ls_matrix_type full
_refine_ls_number_parameters 68
_refine_ls_number_reflns 1652
_refine_ls_number_restraints 0
_refine_ls_restrained_S_all 1.026
_refine_ls_R_factor_all 0.0408
_refine_ls_R_factor_gt 0.0271
_refine_ls_shift/su_max 0.001
_refine_ls_shift/su_mean 0.000
_refine_ls_structure_factor_coef Fsqd
_refine_ls_weighting_details 'calc w=1/[\s^2^(Fo^2^)+(0.0080P)^2^+0.0000P] where P=(Fo^2^+2Fc^2^)/3'
_refine_ls_weighting_scheme calc
_refine_ls_wR_factor_gt 0.0447
_refine_ls_wR_factor_ref 0.0487
_reflns_number_gt 1307
_reflns_number_total 1652
_reflns_threshold_expression >2sigma(I)
_cod_data_source_file c8dt04048f2.cif
_cod_data_source_block 22
_cod_depositor_comments
;
The following automatic conversions were performed:

'_symmetry_cell_setting' value 'Orthorhombic' changed to
'orthorhombic' according to
/home/data/users/saulius/crontab/automatic-downloads/rss-feeds/RSC/lib/dictionaries/cif_core.dic
dictionary named 'cif_core.dic' version 2.4.2 from 2011-04-26.

Automatic conversion script
Id: cif_fix_values 4973 2017-02-22 13:04:09Z antanas 

 Adding full bibliography for 7047864--7047867.cif.

2023-11-21
Z value and formula fixed to values more according to usual
chemical conventions.                 miguel
;
_cod_original_formula_sum 'Ba0.73 Ga0.73 Na0.73 Se2.18'
_cod_original_formula_weight 339.59
_cod_original_formula_units_Z 11
_cod_original_sg_symbol_H-M 'Pnma '
_cod_database_code 7047866

loop_
_symmetry_equiv_pos_as_xyz
'x, y, z'
'-x+1/2, -y, z+1/2'
'-x, y+1/2, -z'
'x+1/2, -y+1/2, -z+1/2'
'-x, -y, -z'
'x-1/2, y, -z-1/2'
'x, -y-1/2, z'
'-x-1/2, y-1/2, z-1/2'

loop_
_atom_site_label
_atom_site_type_symbol
_atom_site_fract_x
_atom_site_fract_y
_atom_site_fract_z
_atom_site_U_iso_or_equiv
_atom_site_adp_type
_atom_site_occupancy
_atom_site_symmetry_multiplicity
_atom_site_calc_flag
_atom_site_refinement_flags
Ba1 Ba 0.329827(19) 1.01036(4) 0.28085(5) 0.01697(11) Uani 1 1 d .
Ga1 Ga 0.18969(5) 0.7500 0.26033(12) 0.0136(2) Uani 1 2 d S
Ga2 Ga 0.45818(5) 1.2500 0.60613(12) 0.0168(2) Uani 1 2 d S
Se4 Se 0.38838(3) 1.05286(6) 0.73418(8) 0.01748(15) Uani 1 1 d .
Se5 Se 0.25268(4) 0.7500 0.53304(11) 0.01578(19) Uani 1 2 d S
Se6 Se 0.45220(4) 1.2500 0.27486(11) 0.0185(2) Uani 1 2 d S
Se7 Se 0.26410(4) 0.7500 0.00785(11) 0.01569(19) Uani 1 2 d S
Se8 Se 0.43964(4) 0.7500 0.24138(12) 0.0188(2) Uani 1 2 d S
Na1 Na 0.3993(2) 0.7500 -0.3090(7) 0.0587(14) Uani 1 2 d S
Na2 Na 0.5000 1.0000 0.0000 0.0312(9) Uani 1 2 d S

loop_
_atom_site_aniso_label
_atom_site_aniso_U_11
_atom_site_aniso_U_22
_atom_site_aniso_U_33
_atom_site_aniso_U_23
_atom_site_aniso_U_13
_atom_site_aniso_U_12
Ba1 0.0177(2) 0.01375(18) 0.0194(2) -0.00072(14) -0.00127(15) 0.00045(15)
Ga1 0.0144(5) 0.0140(4) 0.0126(5) 0.000 0.0005(4) 0.000
Ga2 0.0145(6) 0.0170(5) 0.0191(5) 0.000 -0.0015(4) 0.000
Se4 0.0177(4) 0.0110(3) 0.0238(3) 0.0009(2) -0.0026(3) 0.0007(2)
Se5 0.0180(5) 0.0184(4) 0.0110(4) 0.000 -0.0004(3) 0.000
Se6 0.0196(5) 0.0182(4) 0.0177(4) 0.000 -0.0002(4) 0.000
Se7 0.0172(5) 0.0181(4) 0.0118(4) 0.000 -0.0001(3) 0.000
Se8 0.0128(5) 0.0162(4) 0.0275(5) 0.000 -0.0031(4) 0.000
Na1 0.046(3) 0.019(2) 0.111(4) 0.000 -0.025(3) 0.000
Na2 0.026(2) 0.039(2) 0.030(2) 0.0000(16) -0.0060(16) -0.0014(18)

loop_
_atom_type_symbol
_atom_type_description
_atom_type_scat_dispersion_real
_atom_type_scat_dispersion_imag
_atom_type_scat_source
Na Na 0.0362 0.0249 'International Tables Vol C Tables 4.2.6.8 and 6.1.1.4'
Ga Ga 0.2307 1.6083 'International Tables Vol C Tables 4.2.6.8 and 6.1.1.4'
Se Se -0.0929 2.2259 'International Tables Vol C Tables 4.2.6.8 and 6.1.1.4'
Ba Ba -0.3244 2.2819 'International Tables Vol C Tables 4.2.6.8 and 6.1.1.4'

loop_
_geom_angle_atom_site_label_1
_geom_angle_atom_site_label_2
_geom_angle_atom_site_label_3
_geom_angle
_geom_angle_site_symmetry_1
_geom_angle_site_symmetry_3
Se8 Ba1 Se5 141.99(3) . 2_574
Se8 Ba1 Se6 88.00(5) . .
Se5 Ba1 Se6 86.42(5) 2_574 .
Se8 Ba1 Se7 155.70(3) . 2_575
Se5 Ba1 Se7 61.93(4) 2_574 2_575
Se6 Ba1 Se7 90.23(5) . 2_575
Se8 Ba1 Se7 73.01(4) . .
Se5 Ba1 Se7 87.41(5) 2_574 .
Se6 Ba1 Se7 139.48(3) . .
Se7 Ba1 Se7 121.34(4) 2_575 .
Se8 Ba1 Se5 81.50(4) . .
Se5 Ba1 Se5 121.37(4) 2_574 .
Se6 Ba1 Se5 145.32(3) . .
Se7 Ba1 Se5 86.31(5) 2_575 .
Se7 Ba1 Se5 67.96(4) . .
Se8 Ba1 Se4 85.81(3) . .
Se5 Ba1 Se4 127.22(3) 2_574 .
Se6 Ba1 Se4 71.36(2) . .
Se7 Ba1 Se4 70.70(3) 2_575 .
Se7 Ba1 Se4 139.33(2) . .
Se5 Ba1 Se4 74.96(4) . .
Se8 Ba1 Na1 52.74(7) . 1_556
Se5 Ba1 Na1 165.13(7) 2_574 1_556
Se6 Ba1 Na1 97.75(7) . 1_556
Se7 Ba1 Na1 103.63(8) 2_575 1_556
Se7 Ba1 Na1 98.31(6) . 1_556
Se5 Ba1 Na1 50.14(7) . 1_556
Se4 Ba1 Na1 42.90(5) . 1_556
Se8 Ba1 Ba1 136.53(3) . 7_585
Se5 Ba1 Ba1 48.11(2) 2_574 7_585
Se6 Ba1 Ba1 48.71(3) . 7_585
Se7 Ba1 Ba1 48.88(2) 2_575 7_585
Se7 Ba1 Ba1 135.15(2) . 7_585
Se5 Ba1 Ba1 134.85(2) . 7_585
Se4 Ba1 Ba1 83.582(11) . 7_585
Na1 Ba1 Ba1 126.16(4) 1_556 7_585
Se8 Ba1 Ba1 43.47(3) . 7_575
Se5 Ba1 Ba1 131.89(2) 2_574 7_575
Se6 Ba1 Ba1 131.29(3) . 7_575
Se7 Ba1 Ba1 131.12(2) 2_575 7_575
Se7 Ba1 Ba1 44.85(2) . 7_575
Se5 Ba1 Ba1 45.15(2) . 7_575
Se4 Ba1 Ba1 96.418(11) . 7_575
Na1 Ba1 Ba1 53.84(4) 1_556 7_575
Ba1 Ba1 Ba1 180.0 7_585 7_575
Se5 Ga1 Se7 106.60(7) . .
Se5 Ga1 Se4 115.32(4) . 8_655
Se7 Ga1 Se4 111.41(4) . 8_655
Se5 Ga1 Se4 115.32(4) . 2_574
Se7 Ga1 Se4 111.41(4) . 2_574
Se4 Ga1 Se4 96.73(7) 8_655 2_574
Se5 Ga1 Ba1 62.93(3) . 7_575
Se7 Ga1 Ba1 62.38(3) . 7_575
Se4 Ga1 Ba1 91.81(5) 8_655 7_575
Se4 Ga1 Ba1 170.99(3) 2_574 7_575
Se8 Ga2 Se6 120.58(5) 5_676 .
Se8 Ga2 Se4 109.76(4) 5_676 7_585
Se6 Ga2 Se4 109.90(4) . 7_585
Se8 Ga2 Se4 109.76(4) 5_676 .
Se6 Ga2 Se4 109.90(4) . .
Se4 Ga2 Se4 93.62(6) 7_585 .
Se8 Ga2 Na1 63.82(9) 5_676 5_675
Se6 Ga2 Na1 56.76(8) . 5_675
Se4 Ga2 Na1 133.09(3) 7_585 5_675
Se4 Ga2 Na1 133.09(3) . 5_675
Ga1 Se4 Ga2 82.16(5) 2_575 .
Ga1 Se4 Na1 143.30(11) 2_575 1_556
Ga2 Se4 Na1 129.44(11) . 1_556
Ga1 Se4 Na2 124.82(4) 2_575 1_556
Ga2 Se4 Na2 85.16(4) . 1_556
Na1 Se4 Na2 81.37(9) 1_556 1_556
Ga1 Se4 Ba1 85.94(3) 2_575 .
Ga2 Se4 Ba1 86.20(4) . .
Na1 Se4 Ba1 79.27(10) 1_556 .
Na2 Se4 Ba1 146.32(2) 1_556 .
Ga1 Se5 Na1 144.06(10) . 1_556
Ga1 Se5 Ba1 99.74(5) . 2_575
Na1 Se5 Ba1 106.77(7) 1_556 2_575
Ga1 Se5 Ba1 99.74(5) . 8_656
Na1 Se5 Ba1 106.77(7) 1_556 8_656
Ba1 Se5 Ba1 83.77(5) 2_575 8_656
Ga1 Se5 Ba1 79.05(4) . .
Na1 Se5 Ba1 75.70(7) 1_556 .
Ba1 Se5 Ba1 93.24(4) 2_575 .
Ba1 Se5 Ba1 176.56(3) 8_656 .
Ga1 Se5 Ba1 79.05(4) . 7_575
Na1 Se5 Ba1 75.70(7) 1_556 7_575
Ba1 Se5 Ba1 176.56(3) 2_575 7_575
Ba1 Se5 Ba1 93.24(4) 8_656 7_575
Ba1 Se5 Ba1 89.70(5) . 7_575
Ga2 Se6 Na1 82.44(10) . 5_675
Ga2 Se6 Na2 127.14(3) . .
Na1 Se6 Na2 75.13(7) 5_675 .
Ga2 Se6 Na2 127.14(3) . 3_655
Na1 Se6 Na2 75.13(7) 5_675 3_655
Na2 Se6 Na2 92.35(5) . 3_655
Ga2 Se6 Ba1 91.47(3) . .
Na1 Se6 Ba1 138.40(3) 5_675 .
Na2 Se6 Ba1 76.29(4) . .
Na2 Se6 Ba1 135.66(3) 3_655 .
Ga2 Se6 Ba1 91.47(3) . 7_585
Na1 Se6 Ba1 138.40(3) 5_675 7_585
Na2 Se6 Ba1 135.66(3) . 7_585
Na2 Se6 Ba1 76.29(4) 3_655 7_585
Ba1 Se6 Ba1 82.58(6) . 7_585
Ga1 Se7 Ba1 90.19(5) . 8_655
Ga1 Se7 Ba1 90.19(5) . 2_574
Ba1 Se7 Ba1 82.23(5) 8_655 2_574
Ga1 Se7 Ba1 79.14(4) . .
Ba1 Se7 Ba1 168.19(3) 8_655 .
Ba1 Se7 Ba1 92.66(4) 2_574 .
Ga1 Se7 Ba1 79.14(4) . 7_575
Ba1 Se7 Ba1 92.66(4) 8_655 7_575
Ba1 Se7 Ba1 168.19(3) 2_574 7_575
Ba1 Se7 Ba1 90.31(5) . 7_575
Ga2 Se8 Na2 84.67(4) 5_676 .
Ga2 Se8 Na2 84.67(4) 5_676 3_645
Na2 Se8 Na2 94.32(5) . 3_645
Ga2 Se8 Ba1 124.39(3) 5_676 7_575
Na2 Se8 Ba1 148.12(3) . 7_575
Na2 Se8 Ba1 77.58(4) 3_645 7_575
Ga2 Se8 Ba1 124.39(3) 5_676 .
Na2 Se8 Ba1 77.58(4) . .
Na2 Se8 Ba1 148.12(3) 3_645 .
Ba1 Se8 Ba1 93.07(6) 7_575 .
Ga2 Se8 Na1 76.70(9) 5_676 1_556
Na2 Se8 Na1 129.36(4) . 1_556
Na2 Se8 Na1 129.36(4) 3_645 1_556
Ba1 Se8 Na1 75.39(6) 7_575 1_556
Ba1 Se8 Na1 75.39(6) . 1_556
Se4 Na1 Se4 164.3(2) 1_554 7_574
Se4 Na1 Se6 94.06(10) 1_554 5_675
Se4 Na1 Se6 94.06(10) 7_574 5_675
Se4 Na1 Se5 87.95(10) 1_554 1_554
Se4 Na1 Se5 87.95(10) 7_574 1_554
Se6 Na1 Se5 163.91(18) 5_675 1_554
Se4 Na1 Se8 97.28(10) 1_554 1_554
Se4 Na1 Se8 97.28(10) 7_574 1_554
Se6 Na1 Se8 80.28(12) 5_675 1_554
Se5 Na1 Se8 83.63(11) 1_554 1_554
Se4 Na1 Ga2 97.46(11) 1_554 5_675
Se4 Na1 Ga2 97.46(11) 7_574 5_675
Se6 Na1 Ga2 40.80(7) 5_675 5_675
Se5 Na1 Ga2 123.11(15) 1_554 5_675
Se8 Na1 Ga2 39.48(6) 1_554 5_675
Se4 Na1 Na2 51.72(6) 1_554 .
Se4 Na1 Na2 125.26(14) 7_574 .
Se6 Na1 Na2 54.02(7) 5_675 .
Se5 Na1 Na2 135.53(9) 1_554 .
Se8 Na1 Na2 115.57(12) 1_554 .
Ga2 Na1 Na2 84.67(10) 5_675 .
Se4 Na1 Na2 125.26(14) 1_554 3_645
Se4 Na1 Na2 51.72(6) 7_574 3_645
Se6 Na1 Na2 54.02(7) 5_675 3_645
Se5 Na1 Na2 135.53(9) 1_554 3_645
Se8 Na1 Na2 115.57(12) 1_554 3_645
Ga2 Na1 Na2 84.67(10) 5_675 3_645
Na2 Na1 Na2 74.33(9) . 3_645
Se4 Na1 Ba1 129.55(13) 1_554 7_574
Se4 Na1 Ba1 57.84(6) 7_574 7_574
Se6 Na1 Ba1 114.12(12) 5_675 7_574
Se5 Na1 Ba1 54.16(6) 1_554 7_574
Se8 Na1 Ba1 51.87(7) 1_554 7_574
Ga2 Na1 Ba1 81.62(10) 5_675 7_574
Na2 Na1 Ba1 166.27(15) . 7_574
Na2 Na1 Ba1 104.99(5) 3_645 7_574
Se4 Na1 Ba1 57.84(6) 1_554 1_554
Se4 Na1 Ba1 129.55(13) 7_574 1_554
Se6 Na1 Ba1 114.12(12) 5_675 1_554
Se5 Na1 Ba1 54.16(6) 1_554 1_554
Se8 Na1 Ba1 51.87(7) 1_554 1_554
Ga2 Na1 Ba1 81.62(10) 5_675 1_554
Na2 Na1 Ba1 104.99(5) . 1_554
Na2 Na1 Ba1 166.27(15) 3_645 1_554
Ba1 Na1 Ba1 72.32(9) 7_574 1_554
Se4 Na2 Se4 180.00(2) 1_554 5_676
Se4 Na2 Se8 99.75(4) 1_554 .
Se4 Na2 Se8 80.25(4) 5_676 .
Se4 Na2 Se8 80.25(4) 1_554 5_675
Se4 Na2 Se8 99.75(4) 5_676 5_675
Se8 Na2 Se8 180.000(1) . 5_675
Se4 Na2 Se6 92.49(4) 1_554 .
Se4 Na2 Se6 87.51(4) 5_676 .
Se8 Na2 Se6 93.68(5) . .
Se8 Na2 Se6 86.32(5) 5_675 .
Se4 Na2 Se6 87.51(4) 1_554 5_675
Se4 Na2 Se6 92.49(4) 5_676 5_675
Se8 Na2 Se6 86.32(5) . 5_675
Se8 Na2 Se6 93.68(5) 5_675 5_675
Se6 Na2 Se6 180.0 . 5_675
Se4 Na2 Na1 46.92(5) 1_554 .
Se4 Na2 Na1 133.08(5) 5_676 .
Se8 Na2 Na1 70.51(8) . .
Se8 Na2 Na1 109.49(8) 5_675 .
Se6 Na2 Na1 129.15(8) . .
Se6 Na2 Na1 50.85(8) 5_675 .
Se4 Na2 Na1 133.08(5) 1_554 5_675
Se4 Na2 Na1 46.92(5) 5_676 5_675
Se8 Na2 Na1 109.49(8) . 5_675
Se8 Na2 Na1 70.51(8) 5_675 5_675
Se6 Na2 Na1 50.85(8) . 5_675
Se6 Na2 Na1 129.15(8) 5_675 5_675
Na1 Na2 Na1 180.0 . 5_675
Se4 Na2 Ba1 110.01(5) 1_554 5_675
Se4 Na2 Ba1 69.99(5) 5_676 5_675
Se8 Na2 Ba1 126.98(2) . 5_675
Se8 Na2 Ba1 53.02(2) 5_675 5_675
Se6 Na2 Ba1 126.43(2) . 5_675
Se6 Na2 Ba1 53.57(2) 5_675 5_675
Na1 Na2 Ba1 99.35(9) . 5_675
Na1 Na2 Ba1 80.65(9) 5_675 5_675

loop_
_geom_bond_atom_site_label_1
_geom_bond_atom_site_label_2
_geom_bond_distance
_geom_bond_site_symmetry_2
Ba1 Se8 3.2920(16) .
Ba1 Se5 3.2938(14) 2_574
Ba1 Se6 3.3327(17) .
Ba1 Se7 3.3442(14) 2_575
Ba1 Se7 3.3699(14) .
Ba1 Se5 3.3877(14) .
Ba1 Se4 3.489(2) .
Ba1 Na1 4.049(4) 1_556
Ba1 Ba1 4.398(3) 7_585
Ba1 Ba1 4.779(3) 7_575
Ga1 Se5 2.3436(16) .
Ga1 Se7 2.3669(16) .
Ga1 Se4 2.4206(14) 8_655
Ga1 Se4 2.4206(14) 2_574
Ga1 Ba1 3.7353(18) 7_575
Ga2 Se8 2.3598(17) 5_676
Ga2 Se6 2.3808(19) .
Ga2 Se4 2.4814(13) 7_585
Ga2 Se4 2.4814(13) .
Ga2 Na1 3.612(6) 5_675
Se4 Ga1 2.4206(14) 2_575
Se4 Na1 2.8055(19) 1_556
Se4 Na2 3.0152(14) 1_556
Se5 Na1 3.208(5) 1_556
Se5 Ba1 3.2938(14) 2_575
Se5 Ba1 3.2938(14) 8_656
Se5 Ba1 3.3877(14) 7_575
Se6 Na1 3.047(5) 5_675
Se6 Na2 3.1799(14) .
Se6 Na2 3.1799(14) 3_655
Se6 Ba1 3.3327(17) 7_585
Se7 Ba1 3.3442(14) 8_655
Se7 Ba1 3.3442(14) 2_574
Se7 Ba1 3.3699(15) 7_575
Se8 Ga2 2.3598(17) 5_676
Se8 Na2 3.1289(14) .
Se8 Na2 3.1289(14) 3_645
Se8 Ba1 3.2920(16) 7_575
Se8 Na1 3.331(5) 1_556
Na1 Se4 2.8055(19) 1_554
Na1 Se4 2.8055(19) 7_574
Na1 Se6 3.047(5) 5_675
Na1 Se5 3.208(5) 1_554
Na1 Se8 3.331(5) 1_554
Na1 Ga2 3.612(6) 5_675
Na1 Na2 3.798(4) .
Na1 Na2 3.798(4) 3_645
Na1 Ba1 4.049(4) 7_574
Na1 Ba1 4.049(4) 1_554
Na2 Se4 3.0152(14) 1_554
Na2 Se4 3.0152(14) 5_676
Na2 Se8 3.1289(13) 5_675
Na2 Se6 3.1799(14) 5_675
Na2 Na1 3.798(4) 5_675
Na2 Ba1 4.024(2) 5_675
